data_7241308
loop_
_publ_author_name
'Wei, Han'
'Wang, Cui-Li'
'gao, wei'
'Liu, Jie-Ping'
'Zhang, Xiumei'

_publ_section_title
;
 Novel 3D anionic heterometallic frameworks based on trinuclear CoII and
 trinuclear LnIII motifs: displaying slow magnetic relaxation and
 selective adsorption of methylene blue
;
_journal_name_full CrystEngComm
_journal_paper_doi 10.1039/D0CE01254H
_journal_year 2020
_chemical_formula_sum 'C66 H113 Co3 Gd3 N30 O49'
_chemical_formula_weight 2759.40
_space_group_crystal_system monoclinic
_space_group_IT_number 12
_space_group_name_Hall '-C 2y'
_space_group_name_H-M_alt 'C 1 2/m 1'
_atom_sites_solution_hydrogens mixed
_audit_creation_method SHELXL-2014/7
_audit_update_record
;
2020-08-26 deposited with the CCDC.	2020-09-25 downloaded from the CCDC.
;
_cell_angle_alpha 90
_cell_angle_beta 110.479(2)
_cell_angle_gamma 90
_cell_formula_units_Z 4
_cell_length_a 28.145(5)
_cell_length_b 33.446(6)
_cell_length_c 13.581(2)
_cell_measurement_temperature 298(2)
_cell_volume 11976(4)
_computing_structure_refinement 'SHELXL-2014/7 (Sheldrick, 2014)'
_diffrn_ambient_temperature 298(2)
_diffrn_measured_fraction_theta_full 0.996
_diffrn_measured_fraction_theta_max 0.996
_diffrn_radiation_type MoK\a
_diffrn_radiation_wavelength 0.71073
_diffrn_reflns_av_R_equivalents 0.0754
_diffrn_reflns_av_unetI/netI 0.0952
_diffrn_reflns_Laue_measured_fraction_full 0.996
_diffrn_reflns_Laue_measured_fraction_max 0.996
_diffrn_reflns_limit_h_max 32
_diffrn_reflns_limit_h_min -33
_diffrn_reflns_limit_k_max 38
_diffrn_reflns_limit_k_min -39
_diffrn_reflns_limit_l_max 16
_diffrn_reflns_limit_l_min -12
_diffrn_reflns_number 31467
_diffrn_reflns_point_group_measured_fraction_full 0.996
_diffrn_reflns_point_group_measured_fraction_max 0.996
_diffrn_reflns_theta_full 25.018
_diffrn_reflns_theta_max 25.018
_diffrn_reflns_theta_min 2.096
_exptl_absorpt_coefficient_mu 2.135
_exptl_crystal_density_diffrn 1.530
_exptl_crystal_F_000 5536
_exptl_crystal_size_max 0.290
_exptl_crystal_size_mid 0.110
_exptl_crystal_size_min 0.050
_refine_diff_density_max 2.050
_refine_diff_density_min -1.880
_refine_diff_density_rms 0.128
_refine_ls_extinction_method none
_refine_ls_goodness_of_fit_ref 1.006
_refine_ls_hydrogen_treatment constr
_refine_ls_matrix_type full
_refine_ls_number_parameters 582
_refine_ls_number_reflns 10730
_refine_ls_number_restraints 135
_refine_ls_restrained_S_all 1.026
_refine_ls_R_factor_all 0.0824
_refine_ls_R_factor_gt 0.0524
_refine_ls_shift/su_max 0.002
_refine_ls_shift/su_mean 0.000
_refine_ls_structure_factor_coef Fsqd
_refine_ls_weighting_details 'w=1/[\s^2^(Fo^2^)+(0.0920P)^2^] where P=(Fo^2^+2Fc^2^)/3'
_refine_ls_weighting_scheme calc
_refine_ls_wR_factor_gt 0.1549
_refine_ls_wR_factor_ref 0.1763
_reflns_Friedel_coverage 0.000
_reflns_number_gt 6825
_reflns_number_total 10730
_reflns_threshold_expression 'I > 2\s(I)'
_cod_data_source_file d0ce01254h2.cif
_cod_data_source_block 3
_cod_original_cell_volume 11977(4)
_cod_original_sg_symbol_H-M 'C 2/m'
_cod_database_code 7241308
_shelx_shelxl_version_number 2014/7
_shelx_space_group_comment
;
The symmetry employed for this shelxl refinement is uniquely defined
by the following loop, which should always be used as a source of
symmetry information in preference to the above space-group names.
They are only intended as comments.
;
_shelx_estimated_absorpt_t_min 0.576
_shelx_estimated_absorpt_t_max 0.901

loop_
_space_group_symop_operation_xyz
'x, y, z'
'-x, y, -z'
'x+1/2, y+1/2, z'
'-x+1/2, y+1/2, -z'
'-x, -y, -z'
'x, -y, z'
'-x+1/2, -y+1/2, -z'
'x+1/2, -y+1/2, z'

loop_
_atom_site_label
_atom_site_type_symbol
_atom_site_fract_x
_atom_site_fract_y
_atom_site_fract_z
_atom_site_U_iso_or_equiv
_atom_site_adp_type
_atom_site_occupancy
_atom_site_site_symmetry_order
_atom_site_calc_flag
_atom_site_refinement_flags_posn
_atom_site_refinement_flags_adp
_atom_site_refinement_flags_occupancy
_atom_site_disorder_assembly
_atom_site_disorder_group
Gd1 Gd 0.5000 0.72028(2) 1.0000 0.03359(17) Uani 1 2 d S T P . .
Gd2 Gd 0.40549(2) 0.77734(2) 0.17185(3) 0.02988(14) Uani 1 1 d . U . . .
Co1 Co 0.36472(6) 0.5000 0.61143(12) 0.0335(4) Uani 1 2 d S T P . .
Co2 Co 0.23797(6) 0.5000 0.51093(11) 0.0329(4) Uani 1 2 d S T P . .
Co3 Co 0.29790(10) 0.47002(8) 0.33457(19) 0.0405(7) Uani 0.4281(15) 1 d D . P A 1
Co3' Co 0.3649(4) 0.5000 0.3781(9) 0.0405(7) Uani 0.144(3) 2 d DS T P A 2
N1 N 0.3395(2) 0.42510(17) 0.7371(5) 0.0383(17) Uani 1 1 d . . . . .
N2 N 0.3261(2) 0.45518(17) 0.6677(5) 0.0358(16) Uani 1 1 d . . . . .
N3 N 0.2751(3) 0.45589(18) 0.6260(5) 0.0363(16) Uani 1 1 d . . . . .
N4 N 0.2546(2) 0.42550(18) 0.6641(5) 0.0449(19) Uani 1 1 d . . . . .
N5 N 0.1625(3) 0.43556(19) 0.3737(5) 0.0412(17) Uani 1 1 d . . . . .
N6 N 0.2074(3) 0.4536(2) 0.4004(6) 0.0471(19) Uani 1 1 d . . . . .
N7 N 0.2337(4) 0.4383(3) 0.3468(9) 0.114(4) Uani 1 1 d . U . . .
N8 N 0.2071(4) 0.4077(3) 0.2901(8) 0.099(3) Uani 1 1 d . U . . .
N9 N 0.4146(3) 0.58142(19) 0.5989(6) 0.060(2) Uani 1 1 d D . . . .
N10 N 0.3871(5) 0.5505(3) 0.5380(9) 0.032(3) Uani 0.523(7) 1 d D U P B 1
N11 N 0.3525(6) 0.5628(4) 0.4420(10) 0.074(4) Uani 0.523(7) 1 d D . P B 1
N12 N 0.3649(5) 0.6022(4) 0.4345(11) 0.067(3) Uani 0.523(7) 1 d D . P B 1
N10' N 0.4043(6) 0.5423(3) 0.5684(11) 0.032(3) Uani 0.477(7) 1 d D . P A 2
N11' N 0.4071(8) 0.5440(4) 0.4684(12) 0.074(4) Uani 0.477(7) 1 d D . P A 2
N12' N 0.4220(6) 0.5818(4) 0.4494(12) 0.067(3) Uani 0.477(7) 1 d D . P A 2
O1 O 0.4204(2) 0.30851(18) 0.9761(6) 0.063(2) Uani 1 1 d . . . . .
O2 O 0.3754(2) 0.27616(15) 1.0563(4) 0.0452(15) Uani 1 1 d . . . . .
O3 O 0.1887(2) 0.27395(17) 0.8770(5) 0.0560(17) Uani 1 1 d . . . . .
O4 O 0.1523(2) 0.32797(17) 0.7932(5) 0.0519(16) Uani 1 1 d . . . . .
O5 O 0.1138(3) 0.31220(17) -0.0093(4) 0.0571(18) Uani 1 1 d . . . . .
O6 O 0.0526(2) 0.27603(15) 0.0042(5) 0.0490(16) Uani 1 1 d . . . . .
O7 O -0.0419(2) 0.33260(18) 0.2251(5) 0.0597(18) Uani 1 1 d . . . . .
O8 O -0.0182(9) 0.3865(8) 0.3107(16) 0.095(4) Uani 0.378(11) 1 d . U P C 1
O9 O 0.4764(4) 0.7066(4) 0.8260(7) 0.067(3) Uani 0.691(11) 1 d . . P D 1
O10 O 0.5141(5) 0.7530(3) 0.7664(9) 0.057(3) Uani 0.691(11) 1 d D . P D 1
O8' O 0.0089(5) 0.3587(5) 0.3782(10) 0.095(4) Uani 0.622(11) 1 d . . P C 2
O9' O 0.4402(11) 0.7253(8) 0.8102(16) 0.067(3) Uani 0.309(11) 1 d . . P D 2
O10' O 0.5139(13) 0.7420(10) 0.8082(19) 0.057(3) Uani 0.309(11) 1 d . . P D 2
O11 O 0.4261(2) 0.77517(18) 0.3686(4) 0.0538(15) Uani 1 1 d . U . . .
O12 O 0.3963(3) 0.72044(19) 0.2751(5) 0.072(2) Uani 1 1 d . . . . .
O13 O 0.3050(4) 0.5000 0.4697(7) 0.074(2) Uani 1 2 d S TU P A .
H13 H 0.3055 0.5240 0.4492 0.089 Uiso 0.5 1 d R U P . .
O14 O 0.4254(3) 0.5000 0.7525(8) 0.076(3) Uani 1 2 d S T P B .
H14A H 0.4222 0.4806 0.7899 0.114 Uiso 1 1 d R U . . .
O15 O 0.1741(3) 0.5000 0.5522(7) 0.060(3) Uani 1 2 d S T P B .
H15 H 0.1710 0.5210 0.5847 0.072 Uiso 1 1 d R U . . .
O16 O 0.2922(7) 0.4334(5) 0.2043(10) 0.092(3) Uani 0.4281(15) 1 d D U P A 1
H16A H 0.3146 0.4406 0.1796 0.138 Uiso 0.4281(15) 1 d R U P A 1
H16B H 0.2634 0.4375 0.1592 0.138 Uiso 0.4281(15) 1 d R U P A 1
O17 O 0.2461(4) 0.5000 0.2113(8) 0.098(3) Uani 0.856(3) 2 d DS TU P A 1
H17A H 0.2157 0.5000 0.2077 0.118 Uiso 0.856(3) 2 d R U P A 1
H17B H 0.2505 0.5000 0.1527 0.118 Uiso 0.856(3) 2 d R U P A 1
O18 O 0.3549(4) 0.5000 0.2998(11) 0.090(2) Uani 0.856(3) 2 d DS TU P A 1
H18B H 0.3673 0.5168 0.3488 0.108 Uiso 0.4281(15) 1 d R U P A 1
H18C H 0.3386 0.5137 0.2464 0.108 Uiso 0.4281(15) 1 d R U P A 1
O19 O 0.3147(17) 0.4621(13) 0.266(3) 0.088(4) Uani 0.144(3) 1 d D U P A 2
H19B H 0.2858 0.4636 0.2717 0.106 Uiso 0.144(3) 1 d R U P A 2
H19C H 0.3266 0.4394 0.2907 0.106 Uiso 0.144(3) 1 d R U P A 2
O20 O 0.406(2) 0.5000 0.275(4) 0.090(5) Uani 0.144(3) 2 d DS TU P A 2
H20A H 0.4295 0.5166 0.2994 0.135 Uiso 0.0719(15) 1 d R U P A 2
H20B H 0.4176 0.4767 0.2745 0.135 Uiso 0.0719(15) 1 d R U P A 2
O21 O 0.4970(8) 0.6487(4) 1.0446(13) 0.119(6) Uani 0.5 1 d . U P D .
H21A H 0.5158 0.6455 1.1077 0.178 Uiso 0.5 1 d R U P . .
H21B H 0.4669 0.6432 1.0385 0.178 Uiso 0.5 1 d R U P . .
C1 C 0.3810(3) 0.2994(2) 0.9887(6) 0.039(2) Uani 1 1 d . . . . .
C2 C 0.1918(3) 0.3085(2) 0.8394(6) 0.042(2) Uani 1 1 d . . . . .
C3 C 0.2965(3) 0.4072(2) 0.7326(6) 0.0368(19) Uani 1 1 d . . . . .
C4 C 0.3331(3) 0.3195(2) 0.9181(6) 0.0354(19) Uani 1 1 d . . . . .
C5 C 0.2846(3) 0.3054(2) 0.9111(6) 0.039(2) Uani 1 1 d . . . . .
H5 H 0.2820 0.2833 0.9504 0.047 Uiso 1 1 calc R U . . .
C6 C 0.2409(3) 0.3241(2) 0.8464(6) 0.0370(19) Uani 1 1 d . . . . .
C7 C 0.2444(3) 0.3583(2) 0.7907(7) 0.045(2) Uani 1 1 d . . . . .
H7 H 0.2150 0.3718 0.7508 0.055 Uiso 1 1 calc R U . . .
C8 C 0.2923(3) 0.3726(2) 0.7946(7) 0.043(2) Uani 1 1 d . . . . .
C9 C 0.3367(3) 0.3525(2) 0.8589(6) 0.040(2) Uani 1 1 d . . . . .
H9 H 0.3684 0.3615 0.8616 0.048 Uiso 1 1 calc R U . . .
C10 C 0.0842(3) 0.3040(2) 0.0366(6) 0.039(2) Uani 1 1 d . . . . .
C11 C -0.0004(5) 0.3491(3) 0.2810(9) 0.080(3) Uani 1 1 d . U . . .
C12 C 0.1625(3) 0.4078(3) 0.3074(7) 0.053(3) Uani 1 1 d . . . . .
C13 C 0.0831(3) 0.3294(2) 0.1262(6) 0.041(2) Uani 1 1 d . . . . .
C14 C 0.0431(3) 0.3281(3) 0.1599(6) 0.047(2) Uani 1 1 d . . . . .
H14 H 0.0162 0.3110 0.1275 0.057 Uiso 1 1 calc R U . . .
C15 C 0.0419(4) 0.3519(3) 0.2412(7) 0.058(3) Uani 1 1 d . . . . .
C16 C 0.0823(3) 0.3778(3) 0.2900(7) 0.055(3) Uani 1 1 d . . . . .
H16 H 0.0818 0.3935 0.3460 0.066 Uiso 1 1 calc R U . . .
C17 C 0.1226(3) 0.3800(3) 0.2558(7) 0.050(2) Uani 1 1 d . . . . .
C18 C 0.1210(3) 0.3557(2) 0.1717(6) 0.044(2) Uani 1 1 d . . . . .
H18 H 0.1472 0.3577 0.1452 0.052 Uiso 1 1 calc R U . . .
C19 C 0.4839(4) 0.7243(3) 0.7554(7) 0.055(3) Uani 1 1 d D . . . .
C20 C 0.4173(4) 0.7380(3) 0.3639(7) 0.055(3) Uani 1 1 d . . . . .
C21 C 0.4114(5) 0.6083(3) 0.5209(8) 0.102(4) Uani 1 1 d D U . . .
C22 C 0.4616(3) 0.7068(2) 0.6493(6) 0.044(2) Uani 1 1 d . . . . .
C23 C 0.4524(3) 0.7309(3) 0.5603(6) 0.050(2) Uani 1 1 d . . . . .
H23 H 0.4607 0.7579 0.5672 0.060 Uiso 1 1 calc R U . . .
C24 C 0.4307(3) 0.7136(3) 0.4606(6) 0.047(2) Uani 1 1 d . . . . .
C25 C 0.4209(4) 0.6737(3) 0.4499(8) 0.070(3) Uani 1 1 d . . . . .
H25 H 0.4077 0.6626 0.3830 0.084 Uiso 1 1 calc R U . . .
C26 C 0.4304(5) 0.6485(3) 0.5393(7) 0.084(4) Uani 1 1 d . . . . .
C27 C 0.4498(4) 0.6653(3) 0.6381(7) 0.063(3) Uani 1 1 d . . . . .
H27 H 0.4552 0.6495 0.6974 0.076 Uiso 1 1 calc R U . . .

loop_
_atom_site_aniso_label
_atom_site_aniso_U_11
_atom_site_aniso_U_22
_atom_site_aniso_U_33
_atom_site_aniso_U_23
_atom_site_aniso_U_13
_atom_site_aniso_U_12
Gd1 0.0233(3) 0.0421(3) 0.0310(3) 0.000 0.0040(2) 0.000
Gd2 0.0305(2) 0.0324(2) 0.0229(2) -0.00181(16) 0.00454(17) -0.00146(16)
Co1 0.0370(9) 0.0208(7) 0.0426(9) 0.000 0.0136(7) 0.000
Co2 0.0332(9) 0.0241(7) 0.0314(8) 0.000 -0.0012(7) 0.000
Co3 0.0389(16) 0.0460(15) 0.0332(14) 0.0027(12) 0.0085(12) -0.0010(12)
Co3' 0.0389(16) 0.0460(15) 0.0332(14) 0.0027(12) 0.0085(12) -0.0010(12)
N1 0.040(4) 0.027(3) 0.043(4) 0.020(3) 0.008(3) 0.006(3)
N2 0.036(4) 0.024(3) 0.039(4) 0.007(3) 0.001(3) 0.004(3)
N3 0.040(4) 0.033(4) 0.038(4) 0.012(3) 0.016(3) 0.001(3)
N4 0.034(4) 0.034(4) 0.060(5) 0.027(3) 0.009(4) 0.003(3)
N5 0.039(4) 0.045(4) 0.038(4) -0.014(3) 0.011(3) -0.016(3)
N6 0.028(4) 0.055(4) 0.050(4) -0.021(4) 0.002(3) -0.002(3)
N7 0.088(7) 0.116(7) 0.133(7) -0.063(6) 0.031(6) -0.029(6)
N8 0.062(5) 0.105(6) 0.128(7) -0.076(6) 0.032(5) -0.030(5)
N9 0.074(6) 0.044(4) 0.062(5) -0.009(4) 0.024(5) -0.013(4)
N10 0.032(8) 0.025(5) 0.037(6) 0.013(4) 0.008(5) 0.005(5)
N11 0.112(11) 0.038(7) 0.076(9) -0.001(6) 0.038(9) -0.017(6)
N12 0.065(8) 0.079(8) 0.067(8) -0.014(7) 0.035(7) -0.025(7)
N10' 0.032(8) 0.025(5) 0.037(6) 0.013(4) 0.008(5) 0.005(5)
N11' 0.112(11) 0.038(7) 0.076(9) -0.001(6) 0.038(9) -0.017(6)
N12' 0.065(8) 0.079(8) 0.067(8) -0.014(7) 0.035(7) -0.025(7)
O1 0.034(4) 0.063(4) 0.101(5) 0.049(4) 0.036(4) 0.018(3)
O2 0.050(4) 0.036(3) 0.049(3) 0.015(3) 0.016(3) 0.009(3)
O3 0.035(4) 0.054(4) 0.084(5) 0.027(3) 0.028(3) -0.002(3)
O4 0.031(3) 0.060(4) 0.068(4) 0.033(3) 0.021(3) 0.008(3)
O5 0.095(5) 0.042(3) 0.035(3) -0.011(3) 0.023(4) 0.003(3)
O6 0.033(3) 0.043(3) 0.059(4) -0.024(3) 0.001(3) -0.003(3)
O7 0.045(4) 0.058(4) 0.079(5) -0.030(4) 0.025(3) -0.021(3)
O8 0.104(9) 0.134(10) 0.055(7) -0.053(7) 0.037(7) -0.055(8)
O9 0.078(8) 0.102(8) 0.024(4) -0.014(5) 0.020(6) -0.024(6)
O10 0.065(5) 0.059(8) 0.031(8) -0.011(5) -0.002(6) -0.023(5)
O8' 0.104(9) 0.134(10) 0.055(7) -0.053(7) 0.037(7) -0.055(8)
O9' 0.078(8) 0.102(8) 0.024(4) -0.014(5) 0.020(6) -0.024(6)
O10' 0.065(5) 0.059(8) 0.031(8) -0.011(5) -0.002(6) -0.023(5)
O11 0.059(3) 0.060(3) 0.033(3) 0.009(3) 0.006(3) -0.010(3)
O12 0.078(5) 0.090(5) 0.033(4) 0.014(3) -0.001(3) -0.041(4)
O13 0.085(5) 0.088(5) 0.063(5) 0.000 0.044(4) 0.000
O14 0.045(6) 0.086(7) 0.083(7) 0.000 0.005(5) 0.000
O15 0.042(5) 0.044(5) 0.097(7) 0.000 0.027(5) 0.000
O16 0.102(7) 0.107(7) 0.077(6) -0.006(5) 0.042(6) 0.001(5)
O17 0.104(6) 0.113(5) 0.081(5) 0.000 0.038(5) 0.000
O18 0.098(6) 0.104(5) 0.076(5) 0.000 0.042(5) 0.000
O19 0.096(7) 0.104(7) 0.075(6) -0.002(5) 0.043(6) -0.002(5)
O20 0.099(8) 0.105(8) 0.076(8) 0.000 0.043(7) 0.000
O21 0.096(9) 0.107(8) 0.141(11) 0.059(7) 0.028(8) -0.010(8)
C1 0.059(6) 0.017(4) 0.036(5) 0.011(3) 0.013(4) 0.008(4)
C2 0.046(6) 0.046(5) 0.043(5) 0.018(4) 0.027(4) 0.013(4)
C3 0.026(4) 0.037(4) 0.052(5) 0.016(4) 0.020(4) 0.007(4)
C4 0.033(5) 0.025(4) 0.052(5) 0.013(4) 0.020(4) 0.012(3)
C5 0.041(5) 0.042(5) 0.044(5) 0.019(4) 0.029(4) 0.006(4)
C6 0.021(4) 0.043(5) 0.049(5) 0.017(4) 0.016(4) 0.003(3)
C7 0.034(5) 0.048(5) 0.052(5) 0.020(4) 0.013(4) 0.002(4)
C8 0.046(5) 0.028(4) 0.052(5) 0.020(4) 0.015(4) 0.001(4)
C9 0.035(5) 0.030(4) 0.052(5) 0.018(4) 0.013(4) 0.006(4)
C10 0.040(5) 0.045(5) 0.027(4) -0.002(4) 0.006(4) 0.001(4)
C11 0.096(7) 0.080(6) 0.070(6) -0.042(5) 0.039(6) -0.033(6)
C12 0.043(6) 0.049(5) 0.069(6) -0.037(5) 0.022(5) -0.019(4)
C13 0.038(5) 0.045(5) 0.030(4) -0.015(4) -0.002(4) -0.009(4)
C14 0.036(5) 0.065(6) 0.038(5) -0.028(4) 0.011(4) -0.015(4)
C15 0.063(7) 0.068(6) 0.049(6) -0.037(5) 0.027(5) -0.030(5)
C16 0.036(5) 0.081(7) 0.055(6) -0.044(5) 0.024(4) -0.033(5)
C17 0.039(5) 0.057(5) 0.056(6) -0.028(5) 0.018(4) -0.022(4)
C18 0.032(5) 0.056(5) 0.052(5) -0.022(4) 0.025(4) -0.008(4)
C19 0.061(7) 0.064(6) 0.029(5) -0.002(5) 0.002(5) -0.019(5)
C20 0.054(6) 0.070(6) 0.032(5) 0.007(5) 0.004(4) -0.012(5)
C21 0.147(9) 0.092(7) 0.067(6) -0.028(6) 0.039(6) -0.066(7)
C22 0.059(6) 0.048(5) 0.026(4) -0.001(4) 0.018(4) -0.025(4)
C23 0.050(6) 0.051(5) 0.041(5) 0.015(4) 0.005(4) -0.022(4)
C24 0.041(5) 0.064(6) 0.031(5) 0.004(4) 0.006(4) -0.032(4)
C25 0.072(7) 0.091(8) 0.049(6) 0.001(6) 0.022(5) -0.046(6)
C26 0.153(12) 0.063(7) 0.038(6) -0.021(5) 0.036(7) -0.067(7)
C27 0.092(8) 0.063(6) 0.028(5) 0.000(4) 0.011(5) -0.034(6)

loop_
_atom_type_symbol
_atom_type_description
_atom_type_scat_dispersion_real
_atom_type_scat_dispersion_imag
_atom_type_scat_source
C C 0.0033 0.0016 'International Tables Vol C Tables 4.2.6.8 and 6.1.1.4'
H H 0.0000 0.0000 'International Tables Vol C Tables 4.2.6.8 and 6.1.1.4'
N N 0.0061 0.0033 'International Tables Vol C Tables 4.2.6.8 and 6.1.1.4'
O O 0.0106 0.0060 'International Tables Vol C Tables 4.2.6.8 and 6.1.1.4'
Co Co 0.3494 0.9721 'International Tables Vol C Tables 4.2.6.8 and 6.1.1.4'
Gd Gd -0.1653 3.9035 'International Tables Vol C Tables 4.2.6.8 and 6.1.1.4'

loop_
_geom_angle_atom_site_label_1
_geom_angle_atom_site_label_2
_geom_angle_atom_site_label_3
_geom_angle
_geom_angle_site_symmetry_1
_geom_angle_site_symmetry_3
_geom_angle_publ_flag
O9 Gd1 O9 156.8(6) 2_657 . ?
O9 Gd1 O1 88.8(4) 2_657 6_565 ?
O9 Gd1 O1 81.7(3) . 6_565 ?
O9 Gd1 O1 81.8(3) 2_657 5_667 ?
O9 Gd1 O1 88.8(4) . 5_667 ?
O1 Gd1 O1 131.7(3) 6_565 5_667 ?
O9 Gd1 O6 100.4(4) 2_657 3_556 ?
O9 Gd1 O6 97.8(3) . 3_556 ?
O1 Gd1 O6 151.9(2) 6_565 3_556 ?
O1 Gd1 O6 76.2(2) 5_667 3_556 ?
O9 Gd1 O6 97.8(3) 2_657 4_556 ?
O9 Gd1 O6 100.4(4) . 4_556 ?
O1 Gd1 O6 76.2(2) 6_565 4_556 ?
O1 Gd1 O6 151.9(2) 5_667 4_556 ?
O6 Gd1 O6 76.2(3) 3_556 4_556 ?
O9 Gd1 O21 92.1(5) 2_657 2_657 ?
O9 Gd1 O21 64.7(5) . 2_657 ?
O1 Gd1 O21 71.5(5) 6_565 2_657 ?
O1 Gd1 O21 61.7(5) 5_667 2_657 ?
O6 Gd1 O21 133.8(5) 3_556 2_657 ?
O6 Gd1 O21 146.0(5) 4_556 2_657 ?
O9 Gd1 O21 64.8(5) 2_657 . ?
O9 Gd1 O21 92.1(5) . . ?
O1 Gd1 O21 61.7(5) 6_565 . ?
O1 Gd1 O21 71.6(5) 5_667 . ?
O6 Gd1 O21 146.0(5) 3_556 . ?
O6 Gd1 O21 133.8(5) 4_556 . ?
O21 Gd1 O21 29.9(8) 2_657 . ?
O1 Gd1 O9' 115.3(7) 6_565 2_657 ?
O1 Gd1 O9' 68.1(6) 5_667 2_657 ?
O6 Gd1 O9' 74.7(7) 3_556 2_657 ?
O6 Gd1 O9' 99.1(6) 4_556 2_657 ?
O21 Gd1 O9' 104.2(7) 2_657 2_657 ?
O21 Gd1 O9' 83.3(7) . 2_657 ?
O1 Gd1 O9' 68.1(6) 6_565 . ?
O1 Gd1 O9' 115.3(7) 5_667 . ?
O6 Gd1 O9' 99.1(6) 3_556 . ?
O6 Gd1 O9' 74.7(7) 4_556 . ?
O21 Gd1 O9' 83.3(7) 2_657 . ?
O21 Gd1 O9' 104.2(7) . . ?
O9' Gd1 O9' 172.4(12) 2_657 . ?
O1 Gd1 O10' 78.7(7) 6_565 2_657 ?
O1 Gd1 O10' 113.9(6) 5_667 2_657 ?
O6 Gd1 O10' 93.5(8) 3_556 2_657 ?
O6 Gd1 O10' 62.5(6) 4_556 2_657 ?
O21 Gd1 O10' 119.7(8) 2_657 2_657 ?
O21 Gd1 O10' 89.8(8) . 2_657 ?
O9' Gd1 O10' 46.6(8) 2_657 2_657 ?
O9' Gd1 O10' 130.8(9) . 2_657 ?
O1 Gd1 O10' 113.9(6) 6_565 . ?
O1 Gd1 O10' 78.7(7) 5_667 . ?
O6 Gd1 O10' 62.5(6) 3_556 . ?
O6 Gd1 O10' 93.5(8) 4_556 . ?
O21 Gd1 O10' 89.8(8) 2_657 . ?
O21 Gd1 O10' 119.7(8) . . ?
O9' Gd1 O10' 130.8(9) 2_657 . ?
O9' Gd1 O10' 46.6(8) . . ?
O10' Gd1 O10' 150.5(13) 2_657 . ?
O10 Gd2 O7 74.1(3) 2_656 3 ?
O10 Gd2 O2 93.0(3) 2_656 6_564 ?
O7 Gd2 O2 149.5(2) 3 6_564 ?
O10 Gd2 O5 113.1(4) 2_656 4 ?
O7 Gd2 O5 79.2(2) 3 4 ?
O2 Gd2 O5 80.9(2) 6_564 4 ?
O10 Gd2 O12 78.4(4) 2_656 . ?
O7 Gd2 O12 129.0(2) 3 . ?
O2 Gd2 O12 72.6(2) 6_564 . ?
O5 Gd2 O12 151.8(2) 4 . ?
O7 Gd2 O10' 83.4(8) 3 2_656 ?
O2 Gd2 O10' 79.2(7) 6_564 2_656 ?
O5 Gd2 O10' 103.6(7) 4 2_656 ?
O12 Gd2 O10' 80.9(8) . 2_656 ?
O10 Gd2 O3 155.3(4) 2_656 4_556 ?
O7 Gd2 O3 128.4(2) 3 4_556 ?
O2 Gd2 O3 71.7(2) 6_564 4_556 ?
O5 Gd2 O3 84.3(2) 4 4_556 ?
O12 Gd2 O3 78.5(2) . 4_556 ?
O10' Gd2 O3 148.2(8) 2_656 4_556 ?
O10 Gd2 O4 143.3(3) 2_656 4_556 ?
O7 Gd2 O4 77.8(2) 3 4_556 ?
O2 Gd2 O4 122.59(19) 6_564 4_556 ?
O5 Gd2 O4 83.8(2) 4 4_556 ?
O12 Gd2 O4 102.3(2) . 4_556 ?
O10' Gd2 O4 158.1(7) 2_656 4_556 ?
O3 Gd2 O4 51.88(17) 4_556 4_556 ?
O10 Gd2 O11 76.6(3) 2_656 . ?
O7 Gd2 O11 78.9(2) 3 . ?
O2 Gd2 O11 125.7(2) 6_564 . ?
O5 Gd2 O11 152.4(2) 4 . ?
O12 Gd2 O11 53.1(2) . . ?
O10' Gd2 O11 90.4(6) 2_656 . ?
O3 Gd2 O11 96.3(2) 4_556 . ?
O4 Gd2 O11 75.2(2) 4_556 . ?
O10 Gd2 C2 162.6(3) 2_656 4_556 ?
O7 Gd2 C2 102.7(2) 3 4_556 ?
O2 Gd2 C2 97.3(2) 6_564 4_556 ?
O5 Gd2 C2 82.6(2) 4 4_556 ?
O12 Gd2 C2 91.3(3) . 4_556 ?
O10' Gd2 C2 172.1(8) 2_656 4_556 ?
O3 Gd2 C2 26.23(19) 4_556 4_556 ?
O4 Gd2 C2 25.67(18) 4_556 4_556 ?
O11 Gd2 C2 85.9(2) . 4_556 ?
N10' Co1 N10' 89.5(8) . 6_565 ?
N10' Co1 O13 94.7(4) . . ?
N10' Co1 O13 94.7(4) 6_565 . ?
N10' Co1 O14 84.7(4) . . ?
N10' Co1 O14 84.7(4) 6_565 . ?
O13 Co1 O14 179.1(4) . . ?
N10' Co1 N2 90.7(4) . 6_565 ?
N10' Co1 N2 176.2(4) 6_565 6_565 ?
O13 Co1 N2 89.1(2) . 6_565 ?
O14 Co1 N2 91.5(3) . 6_565 ?
N10' Co1 N2 176.2(4) . . ?
N10' Co1 N2 90.7(4) 6_565 . ?
O13 Co1 N2 89.1(2) . . ?
O14 Co1 N2 91.5(3) . . ?
N2 Co1 N2 88.8(4) 6_565 . ?
O13 Co1 N10 81.0(3) . . ?
O14 Co1 N10 98.5(3) . . ?
N2 Co1 N10 83.3(4) 6_565 . ?
N2 Co1 N10 167.4(4) . . ?
O13 Co1 N10 81.0(3) . 6_565 ?
O14 Co1 N10 98.5(3) . 6_565 ?
N2 Co1 N10 167.4(4) 6_565 6_565 ?
N2 Co1 N10 83.3(4) . 6_565 ?
N10 Co1 N10 102.7(7) . 6_565 ?
O15 Co2 N6 90.9(3) . 6_565 ?
O15 Co2 N6 90.9(3) . . ?
N6 Co2 N6 94.0(4) 6_565 . ?
O15 Co2 N3 92.9(3) . 6_565 ?
N6 Co2 N3 89.2(3) 6_565 6_565 ?
N6 Co2 N3 174.9(3) . 6_565 ?
O15 Co2 N3 92.9(3) . . ?
N6 Co2 N3 174.9(3) 6_565 . ?
N6 Co2 N3 89.2(3) . . ?
N3 Co2 N3 87.3(3) 6_565 . ?
O15 Co2 O13 179.4(4) . . ?
N6 Co2 O13 89.5(3) 6_565 . ?
N6 Co2 O13 89.5(3) . . ?
N3 Co2 O13 86.6(3) 6_565 . ?
N3 Co2 O13 86.6(3) . . ?
Co3 Co3 N11 122.7(4) 6_565 6_565 ?
Co3 Co3 O13 60.54(15) 6_565 . ?
N11 Co3 O13 78.9(4) 6_565 . ?
Co3 Co3 O17 60.80(14) 6_565 . ?
N11 Co3 O17 172.4(6) 6_565 . ?
O13 Co3 O17 108.2(4) . . ?
Co3 Co3 O18 61.21(14) 6_565 . ?
N11 Co3 O18 88.5(6) 6_565 . ?
O13 Co3 O18 97.3(4) . . ?
O17 Co3 O18 87.9(5) . . ?
Co3 Co3 O16 125.5(5) 6_565 . ?
N11 Co3 O16 96.0(6) 6_565 . ?
O13 Co3 O16 173.9(5) . . ?
O17 Co3 O16 77.1(5) . . ?
O18 Co3 O16 85.9(6) . . ?
Co3 Co3 N7 119.5(3) 6_565 . ?
N11 Co3 N7 97.1(6) 6_565 . ?
O13 Co3 N7 89.6(4) . . ?
O17 Co3 N7 85.9(5) . . ?
O18 Co3 N7 171.9(5) . . ?
O16 Co3 N7 87.7(6) . . ?
N11' Co3' N11' 93.8(11) 6_565 . ?
N11' Co3' O20 93.6(15) 6_565 . ?
N11' Co3' O20 93.6(15) . . ?
N11' Co3' O19 170.2(16) 6_565 6_565 ?
N11' Co3' O19 95.9(16) . 6_565 ?
O20 Co3' O19 84(2) . 6_565 ?
N11' Co3' O19 95.9(16) 6_565 . ?
N11' Co3' O19 170.2(16) . . ?
O20 Co3' O19 84(2) . . ?
O19 Co3' O19 74(3) 6_565 . ?
C3 N1 N2 106.1(6) . . ?
N1 N2 N3 107.8(6) . . ?
N1 N2 Co1 136.4(5) . . ?
N3 N2 Co1 115.9(4) . . ?
N2 N3 N4 111.1(6) . . ?
N2 N3 Co2 119.8(5) . . ?
N4 N3 Co2 129.1(5) . . ?
N3 N4 C3 102.3(6) . . ?
C12 N5 N6 106.6(7) . . ?
N7 N6 N5 109.7(7) . . ?
N7 N6 Co2 120.8(6) . . ?
N5 N6 Co2 129.5(6) . . ?
N6 N7 N8 107.9(10) . . ?
N6 N7 Co3 120.2(7) . . ?
N8 N7 Co3 130.3(10) . . ?
N7 N8 C12 105.2(9) . . ?
C21 N9 N10' 116.3(9) . . ?
C21 N9 N10 99.0(8) . . ?
N9 N10 N11 113.8(10) . . ?
N9 N10 Co1 120.1(9) . . ?
N11 N10 Co1 116.3(9) . . ?
N12 N11 N10 104.0(11) . . ?
N12 N11 Co3 127.7(9) . 6_565 ?
N10 N11 Co3 128.3(8) . 6_565 ?
N11 N12 C21 104.9(11) . . ?
N9 N10' N11' 100.3(11) . . ?
N9 N10' Co1 131.6(11) . . ?
N11' N10' Co1 122.6(9) . . ?
N12' N11' N10' 110.1(13) . . ?
N12' N11' Co3' 134.9(12) . . ?
N10' N11' Co3' 110.1(10) . . ?
N11' N12' C21 107.0(12) . . ?
C1 O1 Gd1 138.4(5) . 5_667 ?
C1 O2 Gd2 149.1(6) . 6_566 ?
C2 O3 Gd2 93.8(5) . 4_546 ?
C2 O4 Gd2 94.3(5) . 4_546 ?
C10 O5 Gd2 112.6(5) . 4_545 ?
C10 O6 Gd1 162.2(6) . 3_444 ?
C11 O7 Gd2 151.9(7) . 3_445 ?
C19 O9 Gd1 131.4(8) . . ?
C19 O10 Gd2 149.8(10) . 2_656 ?
C19 O9' Gd1 97.1(12) . . ?
C19 O10' Gd2 144(2) . 2_656 ?
C19 O10' Gd1 98.2(19) . . ?
Gd2 O10' Gd1 115.6(9) 2_656 . ?
C20 O11 Gd2 90.4(5) . . ?
C20 O12 Gd2 94.4(5) . . ?
Co3 O13 Co3 58.9(3) 6_565 . ?
Co3 O13 Co1 129.1(4) 6_565 . ?
Co3 O13 Co1 129.1(4) . . ?
Co3 O13 Co2 114.6(4) 6_565 . ?
Co3 O13 Co2 114.6(4) . . ?
Co1 O13 Co2 105.1(4) . . ?
Co3 O13 H13 41.4 6_565 . ?
Co3 O13 H13 100.2 . . ?
Co1 O13 H13 101.8 . . ?
Co2 O13 H13 101.6 . . ?
Co1 O14 H14A 109.1 . . ?
Co2 O15 H15 113.7 . . ?
Co3 O16 H16A 108.6 . . ?
Co3 O16 H16B 106.6 . . ?
H16A O16 H16B 109.1 . . ?
Co3 O17 Co3 58.4(3) 6_565 . ?
Co3 O17 H17A 117.7 6_565 . ?
Co3 O17 H17A 117.7 . . ?
Co3 O17 H17B 118.1 6_565 . ?
Co3 O17 H17B 118.1 . . ?
H17A O17 H17B 115.2 . . ?
Co3 O18 Co3 57.6(3) . 6_565 ?
Co3 O18 H18B 106.2 . . ?
Co3 O18 H18B 68.9 6_565 . ?
Co3 O18 H18C 103.0 . . ?
Co3 O18 H18C 72.6 6_565 . ?
H18B O18 H18C 105.4 . . ?
Co3' O19 H19B 109.0 . . ?
Co3' O19 H19C 100.5 . . ?
H19B O19 H19C 106.3 . . ?
Co3' O20 H20A 106.5 . . ?
Co3' O20 H20B 108.4 . . ?
H20A O20 H20B 110.2 . . ?
O21 O21 Gd1 75.0(4) 2_657 . ?
O21 O21 H21A 135.9 2_657 . ?
Gd1 O21 H21A 107.9 . . ?
O21 O21 H21B 111.8 2_657 . ?
Gd1 O21 H21B 107.7 . . ?
H21A O21 H21B 108.9 . . ?
O1 C1 O2 127.7(8) . . ?
O1 C1 C4 117.0(7) . . ?
O2 C1 C4 115.3(8) . . ?
O4 C2 O3 119.9(8) . . ?
O4 C2 C6 120.4(7) . . ?
O3 C2 C6 119.7(7) . . ?
O4 C2 Gd2 60.0(4) . 4_546 ?
O3 C2 Gd2 59.9(4) . 4_546 ?
C6 C2 Gd2 179.3(6) . 4_546 ?
N1 C3 N4 112.7(6) . . ?
N1 C3 C8 125.8(7) . . ?
N4 C3 C8 121.5(7) . . ?
C9 C4 C5 119.3(7) . . ?
C9 C4 C1 119.4(7) . . ?
C5 C4 C1 121.3(7) . . ?
C6 C5 C4 120.9(7) . . ?
C6 C5 H5 119.6 . . ?
C4 C5 H5 119.6 . . ?
C5 C6 C7 120.0(7) . . ?
C5 C6 C2 119.6(7) . . ?
C7 C6 C2 120.4(7) . . ?
C6 C7 C8 120.2(7) . . ?
C6 C7 H7 119.9 . . ?
C8 C7 H7 119.9 . . ?
C9 C8 C7 119.2(7) . . ?
C9 C8 C3 119.8(7) . . ?
C7 C8 C3 121.0(7) . . ?
C4 C9 C8 120.3(8) . . ?
C4 C9 H9 119.8 . . ?
C8 C9 H9 119.8 . . ?
O5 C10 O6 120.5(8) . . ?
O5 C10 C13 119.8(8) . . ?
O6 C10 C13 119.6(8) . . ?
O7 C11 O8' 122.2(12) . . ?
O7 C11 O8 101.8(13) . . ?
O7 C11 C15 119.9(9) . . ?
O8' C11 C15 117.1(11) . . ?
O8 C11 C15 116.5(12) . . ?
N5 C12 N8 110.3(7) . . ?
N5 C12 C17 127.9(9) . . ?
N8 C12 C17 121.8(8) . . ?
C18 C13 C14 118.6(8) . . ?
C18 C13 C10 120.3(8) . . ?
C14 C13 C10 121.0(7) . . ?
C13 C14 C15 120.8(8) . . ?
C13 C14 H14 119.6 . . ?
C15 C14 H14 119.6 . . ?
C14 C15 C16 119.7(9) . . ?
C14 C15 C11 120.6(8) . . ?
C16 C15 C11 119.7(8) . . ?
C17 C16 C15 120.5(8) . . ?
C17 C16 H16 119.8 . . ?
C15 C16 H16 119.8 . . ?
C16 C17 C18 116.9(7) . . ?
C16 C17 C12 118.0(8) . . ?
C18 C17 C12 125.1(9) . . ?
C13 C18 C17 123.4(8) . . ?
C13 C18 H18 118.3 . . ?
C17 C18 H18 118.3 . . ?
O9 C19 O10 125.4(10) . . ?
O10' C19 C22 147(2) . . ?
O9 C19 C22 116.7(8) . . ?
O10 C19 C22 117.2(10) . . ?
O10' C19 O9' 103(2) . . ?
C22 C19 O9' 108.6(10) . . ?
O11 C20 O12 120.9(8) . . ?
O11 C20 C24 120.8(8) . . ?
O12 C20 C24 118.3(8) . . ?
N9 C21 N12' 98.4(10) . . ?
N9 C21 N12 109.6(10) . . ?
N9 C21 C26 124.1(8) . . ?
N12' C21 C26 123.2(11) . . ?
N12 C21 C26 117.0(10) . . ?
C23 C22 C27 120.2(8) . . ?
C23 C22 C19 120.2(8) . . ?
C27 C22 C19 119.6(7) . . ?
C24 C23 C22 119.1(8) . . ?
C24 C23 H23 120.5 . . ?
C22 C23 H23 120.5 . . ?
C25 C24 C23 120.7(8) . . ?
C25 C24 C20 117.8(8) . . ?
C23 C24 C20 121.5(8) . . ?
C24 C25 C26 121.3(9) . . ?
C24 C25 H25 119.4 . . ?
C26 C25 H25 119.4 . . ?
C27 C26 C25 118.7(9) . . ?
C27 C26 C21 123.2(9) . . ?
C25 C26 C21 117.3(8) . . ?
C26 C27 C22 120.0(8) . . ?
C26 C27 H27 120.0 . . ?
C22 C27 H27 120.0 . . ?

loop_
_geom_bond_atom_site_label_1
_geom_bond_atom_site_label_2
_geom_bond_distance
_geom_bond_site_symmetry_2
_geom_bond_publ_flag
Gd1 O9 2.266(9) 2_657 ?
Gd1 O9 2.266(9) . ?
Gd1 O1 2.353(6) 6_565 ?
Gd1 O1 2.353(6) 5_667 ?
Gd1 O6 2.369(6) 3_556 ?
Gd1 O6 2.369(6) 4_556 ?
Gd1 O21 2.480(14) 2_657 ?
Gd1 O21 2.480(14) . ?
Gd1 O9' 2.54(2) 2_657 ?
Gd1 O9' 2.54(2) . ?
Gd1 O10' 2.86(3) 2_657 ?
Gd1 O10' 2.86(3) . ?
Gd2 O10 2.271(11) 2_656 ?
Gd2 O7 2.320(5) 3 ?
Gd2 O2 2.335(5) 6_564 ?
Gd2 O5 2.386(5) 4 ?
Gd2 O12 2.431(6) . ?
Gd2 O10' 2.49(3) 2_656 ?
Gd2 O3 2.501(6) 4_556 ?
Gd2 O4 2.505(5) 4_556 ?
Gd2 O11 2.529(6) . ?
Gd2 C2 2.884(9) 4_556 ?
Co1 N10' 2.010(14) . ?
Co1 N10' 2.010(14) 6_565 ?
Co1 O13 2.065(10) . ?
Co1 O14 2.073(9) . ?
Co1 N2 2.143(6) 6_565 ?
Co1 N2 2.143(7) . ?
Co1 N10 2.164(13) . ?
Co1 N10 2.164(13) 6_565 ?
Co2 O15 2.061(9) . ?
Co2 N6 2.120(7) 6_565 ?
Co2 N6 2.120(7) . ?
Co2 N3 2.137(6) 6_565 ?
Co2 N3 2.137(6) . ?
Co2 O13 2.148(10) . ?
Co3 Co3 2.005(5) 6_565 ?
Co3 N11 2.032(13) 6_565 ?
Co3 O13 2.039(8) . ?
Co3 O17 2.055(8) . ?
Co3 O18 2.082(8) . ?
Co3 O16 2.112(9) . ?
Co3 N7 2.151(12) . ?
Co3' N11' 2.014(16) 6_565 ?
Co3' N11' 2.014(17) . ?
Co3' O20 2.099(10) . ?
Co3' O19 2.101(10) 6_565 ?
Co3' O19 2.101(10) . ?
N1 C3 1.332(9) . ?
N1 N2 1.340(8) . ?
N2 N3 1.347(8) . ?
N3 N4 1.358(8) . ?
N4 C3 1.365(9) . ?
N5 C12 1.294(10) . ?
N5 N6 1.332(9) . ?
N6 N7 1.309(13) . ?
N7 N8 1.342(11) . ?
N8 C12 1.356(12) . ?
N9 C21 1.368(8) . ?
N9 N10' 1.372(9) . ?
N9 N10 1.380(9) . ?
N10 N11 1.388(9) . ?
N11 N12 1.376(9) . ?
N11 Co3 2.032(13) 6_565 ?
N12 C21 1.434(9) . ?
N10' N11' 1.389(10) . ?
N11' N12' 1.385(9) . ?
N12' C21 1.423(9) . ?
O1 C1 1.219(10) . ?
O1 Gd1 2.353(6) 5_667 ?
O2 C1 1.255(9) . ?
O2 Gd2 2.335(5) 6_566 ?
O3 C2 1.277(9) . ?
O3 Gd2 2.501(6) 4_546 ?
O4 C2 1.253(9) . ?
O4 Gd2 2.505(5) 4_546 ?
O5 C10 1.232(10) . ?
O5 Gd2 2.386(5) 4_545 ?
O6 C10 1.260(9) . ?
O6 Gd1 2.369(6) 3_444 ?
O7 C11 1.274(11) . ?
O7 Gd2 2.320(5) 3_445 ?
O8 C11 1.46(3) . ?
O9 C19 1.206(12) . ?
O10 C19 1.255(9) . ?
O10 Gd2 2.271(11) 2_656 ?
O8' C11 1.293(15) . ?
O9' C19 1.65(3) . ?
O10' C19 1.07(3) . ?
O10' Gd2 2.49(3) 2_656 ?
O11 C20 1.265(10) . ?
O12 C20 1.284(10) . ?
O13 Co3 2.039(8) 6_565 ?
O13 H13 0.8514 . ?
O14 H14A 0.8502 . ?
O15 H15 0.8504 . ?
O16 H16A 0.8461 . ?
O16 H16B 0.8397 . ?
O17 Co3 2.055(8) 6_565 ?
O17 H17A 0.8419 . ?
O17 H17B 0.8473 . ?
O18 Co3 2.082(8) 6_565 ?
O18 H18B 0.8470 . ?
O18 H18C 0.8450 . ?
O19 H19B 0.8427 . ?
O19 H19C 0.8495 . ?
O20 H20A 0.8447 . ?
O20 H20B 0.8504 . ?
O21 O21 1.28(3) 2_657 ?
O21 H21A 0.8424 . ?
O21 H21B 0.8420 . ?
C1 C4 1.512(10) . ?
C2 C6 1.449(11) . ?
C2 Gd2 2.884(9) 4_546 ?
C3 C8 1.462(10) . ?
C4 C9 1.390(10) . ?
C4 C5 1.416(11) . ?
C5 C6 1.384(10) . ?
C5 H5 0.9300 . ?
C6 C7 1.394(10) . ?
C7 C8 1.414(11) . ?
C7 H7 0.9300 . ?
C8 C9 1.417(10) . ?
C9 H9 0.9300 . ?
C10 C13 1.492(11) . ?
C11 C15 1.473(15) . ?
C12 C17 1.434(11) . ?
C13 C18 1.355(10) . ?
C13 C14 1.356(12) . ?
C14 C15 1.371(11) . ?
C14 H14 0.9300 . ?
C15 C16 1.397(11) . ?
C16 C17 1.370(12) . ?
C16 H16 0.9300 . ?
C17 C18 1.390(11) . ?
C18 H18 0.9300 . ?
C19 C22 1.477(11) . ?
C20 C24 1.478(12) . ?
C21 C26 1.435(13) . ?
C22 C23 1.398(11) . ?
C22 C27 1.424(11) . ?
C23 C24 1.400(11) . ?
C23 H23 0.9300 . ?
C24 C25 1.362(13) . ?
C25 C26 1.424(13) . ?
C25 H25 0.9300 . ?
C26 C27 1.379(11) . ?
C27 H27 0.9300 . ?
